data_1533927
loop_
_publ_author_name
'Ozolins, V.'
'Majzoub, E.H.'
'Udovic, T.J.'

_publ_section_title
;
 Electronic structure and Rietveld refinement parameters of Ti-doped
 sodium alanates
;
_journal_name_full 'Journal of Alloys Compd.'
_journal_page_first 1
_journal_page_last 10
_journal_volume 375
_journal_year 2004
_chemical_formula_sum 'Al D6.01 Na2.85'
_chemical_name_systematic 'Na2.85 (Al D6.01)'
_space_group_IT_number 14
_symmetry_space_group_name_Hall '-P 2yn'
_symmetry_space_group_name_H-M 'P 1 21/n 1'
_cell_angle_alpha 90
_cell_angle_beta 89.491
_cell_angle_gamma 90
_cell_formula_units_Z 2
_cell_length_a 5.4018
_cell_length_b 5.5074
_cell_length_c 7.7251
_cell_volume 229.812
_citation_journal_id_ASTM JALCEU
_cod_data_source_file Ozolins_JALCEU_2004_1511.cif
_cod_data_source_block D6.01Al1Na2.85
_cod_original_cell_volume 229.8117
_cod_original_sg_symbol_Hall '-P 2ybc (x-z,y,z)'
_cod_original_formula_sum 'D6.01 Al1 Na2.85'
_cod_database_code 1533927

loop_
_symmetry_equiv_pos_as_xyz
x,y,z
-x+1/2,y+1/2,-z+1/2
-x,-y,-z
x-1/2,-y-1/2,z-1/2

loop_
_atom_site_label
_atom_site_type_symbol
_atom_site_fract_x
_atom_site_fract_y
_atom_site_fract_z
_atom_site_occupancy
_atom_site_U_iso_or_equiv
Na2 Na+1 -0.0151 0.4416 0.2415 0.969 0.0
Na1 Na+1 0 0 0.5 0.915 0.0
D3 D 0.1649 0.2689 0.95 1.005 0.0
Al1 Al+3 0 0 0 1 0.0
D1 D 0.0918 0.0352 0.2207 1 0.0
D2 D 0.222 0.3283 0.5454 0.999 0.0
